data_7021007
loop_
_publ_author_name
'West, Joseph K.'
'Fondong, Gregory L.'
'Noll, Bruce C.'
'Stahl, Lothar'

_publ_section_title
;
 Heavier carbene analogues and their derivatives as \k-El, \k(2)-El,N, and
 \k(2)-N,N' ligands: different reactivity patterns for acyclic and cyclic
 diamidogermylenes and -stannylenes.
;
_journal_issue 11
_journal_name_full 'Dalton transactions (Cambridge, England : 2003)'
_journal_page_first 3835
_journal_page_last 3842
_journal_paper_doi 10.1039/c2dt32443a
_journal_volume 42
_journal_year 2013
_chemical_formula_moiety 'C60 H144 Cl4 Cu4 Ge6 N12 Si6, 1.55(C7 H8)'
_chemical_formula_sum 'C70.85 H156.4 Cl4 Cu4 Ge6 N12 Si6'
_chemical_formula_weight 2176.88
_space_group_crystal_system triclinic
_space_group_IT_number 2
_space_group_name_Hall '-P 1'
_space_group_name_H-M_alt 'P -1'
_symmetry_space_group_name_Hall '-P 1'
_symmetry_space_group_name_H-M 'P -1'
_atom_sites_solution_hydrogens geom
_atom_sites_solution_primary direct
_atom_sites_solution_secondary difmap
_audit_creation_date 2012-12-15
_audit_creation_method
;
Olex2 1.2
(compiled Dec 5 2012 16:17:34, GUI svn.r4385)
;
_cell_angle_alpha 101.8801(17)
_cell_angle_beta 111.4422(16)
_cell_angle_gamma 108.3098(16)
_cell_formula_units_Z 1
_cell_length_a 12.6839(14)
_cell_length_b 15.6668(17)
_cell_length_c 16.3267(17)
_cell_measurement_reflns_used 8857
_cell_measurement_temperature 173.15
_cell_measurement_theta_max 28.14
_cell_measurement_theta_min 2.40
_cell_volume 2671.5(5)
_computing_cell_refinement 'Bruker SMART Version 5.632'
_computing_data_collection 'Bruker SMART Version 5.632'
_computing_data_reduction 'Bruker SAINT Version 6.45A'
_computing_molecular_graphics
;
O. V. Dolomanov, L. J. Bourhis, R. J. Gildea, J. A. K. Howard and H. Puschmann,
OLEX2: a complete structure solution, refinement and analysis program.
J. Appl. Cryst. (2009). 42, 339-341.
;
_computing_publication_material
;
O. V. Dolomanov, L. J. Bourhis, R. J. Gildea, J. A. K. Howard and H. Puschmann,
OLEX2: a complete structure solution, refinement and analysis program.
J. Appl. Cryst. (2009). 42, 339-341.
;
_computing_structure_refinement
;
XL, G.M. Sheldrick, Acta Cryst.
(2008). A64, 112-122
;
_computing_structure_solution
;
XS, G.M. Sheldrick, Acta Cryst.
(2008). A64, 112-122
;
_diffrn_ambient_temperature 173.15
_diffrn_measured_fraction_theta_full 0.988
_diffrn_measured_fraction_theta_max 0.988
_diffrn_measurement_device_type 'CCD area detector'
_diffrn_measurement_method 'phi and omega scans'
_diffrn_radiation_monochromator graphite
_diffrn_radiation_type MoK\a
_diffrn_radiation_wavelength 0.71073
_diffrn_reflns_av_R_equivalents 0.0196
_diffrn_reflns_av_unetI/netI 0.0290
_diffrn_reflns_limit_h_max 15
_diffrn_reflns_limit_h_min -15
_diffrn_reflns_limit_k_max 19
_diffrn_reflns_limit_k_min -18
_diffrn_reflns_limit_l_max 20
_diffrn_reflns_limit_l_min -20
_diffrn_reflns_number 20999
_diffrn_reflns_theta_full 26.00
_diffrn_reflns_theta_max 26.00
_diffrn_reflns_theta_min 1.64
_diffrn_source 'fine-focus sealed tube'
_exptl_absorpt_coefficient_mu 2.649
_exptl_absorpt_correction_T_max 0.329
_exptl_absorpt_correction_T_min 0.262
_exptl_absorpt_correction_type multi-scan
_exptl_absorpt_process_details 'SADABS 2.10 (Bruker, 2003)'
_exptl_crystal_colour yellow
_exptl_crystal_colour_primary yellow
_exptl_crystal_density_diffrn 1.379
_exptl_crystal_density_method 'not measured'
_exptl_crystal_description cube
_exptl_crystal_F_000 1148
_exptl_crystal_size_max 0.52
_exptl_crystal_size_mid 0.44
_exptl_crystal_size_min 0.42
_refine_diff_density_max 1.023
_refine_diff_density_min -0.645
_refine_diff_density_rms 0.092
_refine_ls_extinction_method none
_refine_ls_goodness_of_fit_ref 1.044
_refine_ls_hydrogen_treatment constr
_refine_ls_matrix_type full
_refine_ls_number_parameters 535
_refine_ls_number_reflns 10392
_refine_ls_number_restraints 24
_refine_ls_restrained_S_all 1.043
_refine_ls_R_factor_all 0.0454
_refine_ls_R_factor_gt 0.0371
_refine_ls_shift/su_max 0.136
_refine_ls_shift/su_mean 0.006
_refine_ls_structure_factor_coef Fsqd
_refine_ls_weighting_details 'calc w=1/[\s^2^(Fo^2^)+(0.0720P)^2^+0.9676P] where P=(Fo^2^+2Fc^2^)/3'
_refine_ls_weighting_scheme calc
_refine_ls_wR_factor_gt 0.1060
_refine_ls_wR_factor_ref 0.1122
_reflns_number_gt 8682
_reflns_number_total 10392
_reflns_threshold_expression >2sigma(I)
_cod_data_source_file c2dt32443a.txt
_cod_data_source_block 1
_cod_original_formula_sum 'C70.85 H156.40 Cl4 Cu4 Ge6 N12 Si6'
_cod_database_code 7021007

loop_
_space_group_symop_id
_space_group_symop_operation_xyz
1 'x, y, z'
2 '-x, -y, -z'

loop_
_atom_site_label
_atom_site_type_symbol
_atom_site_fract_x
_atom_site_fract_y
_atom_site_fract_z
_atom_site_U_iso_or_equiv
_atom_site_adp_type
_atom_site_occupancy
_atom_site_symmetry_multiplicity
_atom_site_calc_flag
_atom_site_refinement_flags
_atom_site_disorder_assembly
_atom_site_disorder_group
Ge1 Ge 0.69294(3) 1.15318(2) 0.33950(2) 0.03362(10) Uani 1 1 d . A .
Ge2 Ge 0.36615(3) 0.76669(2) -0.01802(2) 0.03081(10) Uani 1 1 d . . .
Ge3 Ge 0.71113(3) 0.94839(2) 0.17518(2) 0.02945(9) Uani 1 1 d . B .
Cu1 Cu 0.65473(3) 1.08445(3) 0.18525(3) 0.03013(10) Uani 1 1 d . . .
Cu2 Cu 0.51954(3) 0.92397(3) 0.05098(3) 0.02926(10) Uani 1 1 d . . .
Cl1 Cl 0.77957(8) 1.20514(6) 0.15744(6) 0.04007(19) Uani 1 1 d . . .
Cl2 Cl 0.44588(7) 1.04151(5) 0.07919(5) 0.03004(16) Uani 1 1 d . . .
Si1 Si 0.74722(11) 1.26115(8) 0.50796(7) 0.0487(3) Uani 1 1 d . A .
Si2 Si 0.23108(10) 0.58262(7) -0.06265(7) 0.0407(2) Uani 1 1 d . . .
Si3 Si 0.86996(9) 0.87921(7) 0.25271(7) 0.0397(2) Uani 1 1 d . B .
N1 N 0.6116(3) 1.1759(2) 0.4082(2) 0.0413(7) Uani 1 1 d . . .
N2 N 0.8318(3) 1.2394(2) 0.44965(19) 0.0392(6) Uani 1 1 d . . .
N3 N 0.3556(3) 0.64830(19) -0.0782(2) 0.0382(6) Uani 1 1 d . . .
N4 N 0.2433(3) 0.68967(19) 0.0046(2) 0.0360(6) Uani 1 1 d . . .
N5 N 0.7375(3) 0.8835(2) 0.25751(19) 0.0376(6) Uani 1 1 d . . .
N6 N 0.8544(3) 0.9432(2) 0.1771(2) 0.0384(6) Uani 1 1 d . . .
C1 C 0.7573(5) 1.3849(4) 0.5342(4) 0.0885(18) Uani 1 1 d . . .
H1A H 0.7408 1.4009 0.4772 0.133 Uiso 1 1 calc R A .
H1B H 0.8414 1.4306 0.5842 0.133 Uiso 1 1 calc R . .
H1C H 0.6952 1.3886 0.5551 0.133 Uiso 1 1 calc R . .
C2 C 0.7811(5) 1.2300(5) 0.6156(3) 0.0882(18) Uani 1 1 d . . .
H2A H 0.7702 1.1630 0.5999 0.132 Uiso 1 1 calc R A .
H2B H 0.7234 1.2377 0.6401 0.132 Uiso 1 1 calc R . .
H2C H 0.8675 1.2730 0.6637 0.132 Uiso 1 1 calc R . .
C3 C 0.0816(4) 0.5105(3) -0.1751(3) 0.0607(11) Uani 1 1 d . . .
H3A H 0.0635 0.5526 -0.2097 0.091 Uiso 1 1 calc R . .
H3B H 0.0130 0.4822 -0.1607 0.091 Uiso 1 1 calc R . .
H3C H 0.0901 0.4589 -0.2140 0.091 Uiso 1 1 calc R . .
C4 C 0.2607(5) 0.5012(3) 0.0039(3) 0.0615(11) Uani 1 1 d . . .
H4A H 0.3414 0.5370 0.0611 0.092 Uiso 1 1 calc R . .
H4B H 0.2623 0.4461 -0.0361 0.092 Uiso 1 1 calc R . .
H4C H 0.1937 0.4780 0.0214 0.092 Uiso 1 1 calc R . .
C5 C 1.0153(4) 0.9441(3) 0.3675(3) 0.0540(10) Uani 1 1 d . . .
H5A H 1.0872 0.9444 0.3577 0.081 Uiso 1 1 calc R B .
H5B H 1.0078 0.9115 0.4116 0.081 Uiso 1 1 calc R . .
H5C H 1.0275 1.0107 0.3936 0.081 Uiso 1 1 calc R . .
C6 C 0.8546(4) 0.7564(3) 0.1993(3) 0.0595(11) Uani 1 1 d . . .
H6A H 0.8352 0.7174 0.2361 0.089 Uiso 1 1 calc R B .
H6B H 0.9336 0.7610 0.1995 0.089 Uiso 1 1 calc R . .
H6C H 0.7871 0.7260 0.1342 0.089 Uiso 1 1 calc R . .
C10 C 0.481(2) 1.1372(17) 0.3786(16) 0.059(4) Uani 0.602(14) 1 d PU A 1
C11 C 0.4567(12) 1.1598(13) 0.4616(9) 0.099(5) Uani 0.602(14) 1 d PU A 1
H11A H 0.5127 1.1475 0.5130 0.149 Uiso 0.602(14) 1 calc PR A 1
H11B H 0.3694 1.1188 0.4434 0.149 Uiso 0.602(14) 1 calc PR A 1
H11C H 0.4722 1.2278 0.4829 0.149 Uiso 0.602(14) 1 calc PR A 1
C12 C 0.4102(8) 1.0341(6) 0.3180(8) 0.071(3) Uani 0.602(14) 1 d PU A 1
H12A H 0.4296 1.0226 0.2650 0.106 Uiso 0.602(14) 1 calc PR A 1
H12B H 0.3202 1.0161 0.2937 0.106 Uiso 0.602(14) 1 calc PR A 1
H12C H 0.4338 0.9952 0.3550 0.106 Uiso 0.602(14) 1 calc PR A 1
C13 C 0.4265(9) 1.1947(9) 0.3119(9) 0.086(4) Uani 0.602(14) 1 d PU A 1
H13A H 0.4577 1.2623 0.3511 0.129 Uiso 0.602(14) 1 calc PR A 1
H13B H 0.3347 1.1643 0.2815 0.129 Uiso 0.602(14) 1 calc PR A 1
H13C H 0.4547 1.1916 0.2634 0.129 Uiso 0.602(14) 1 calc PR A 1
C20 C 0.9625(3) 1.2849(3) 0.4681(2) 0.0457(8) Uani 1 1 d . A .
C21 C 1.0470(4) 1.3305(4) 0.5746(3) 0.0725(13) Uani 1 1 d . . .
H21A H 1.0285 1.3823 0.6018 0.109 Uiso 1 1 calc R A .
H21B H 1.1349 1.3571 0.5875 0.109 Uiso 1 1 calc R . .
H21C H 1.0321 1.2814 0.6029 0.109 Uiso 1 1 calc R . .
C22 C 0.9802(4) 1.3638(3) 0.4260(3) 0.0630(11) Uani 1 1 d . . .
H22A H 0.9291 1.3348 0.3572 0.095 Uiso 1 1 calc R A .
H22B H 1.0687 1.3962 0.4418 0.095 Uiso 1 1 calc R . .
H22C H 0.9542 1.4108 0.4521 0.095 Uiso 1 1 calc R . .
C23 C 0.9970(4) 1.2096(3) 0.4250(3) 0.0586(11) Uani 1 1 d . . .
H23A H 0.9786 1.1565 0.4481 0.088 Uiso 1 1 calc R A .
H23B H 1.0865 1.2387 0.4429 0.088 Uiso 1 1 calc R . .
H23C H 0.9481 1.1848 0.3561 0.088 Uiso 1 1 calc R . .
C30 C 0.4188(4) 0.6252(3) -0.1327(3) 0.0456(8) Uani 1 1 d . . .
C31 C 0.5532(5) 0.6957(4) -0.0839(5) 0.105(2) Uani 1 1 d . . .
H31A H 0.5591 0.7602 -0.0813 0.157 Uiso 1 1 calc R . .
H31B H 0.5958 0.6767 -0.1187 0.157 Uiso 1 1 calc R . .
H31C H 0.5929 0.6965 -0.0196 0.157 Uiso 1 1 calc R . .
C32 C 0.3556(7) 0.6304(5) -0.2314(4) 0.098(2) Uani 1 1 d . . .
H32A H 0.2647 0.5925 -0.2601 0.147 Uiso 1 1 calc R . .
H32B H 0.3880 0.6042 -0.2716 0.147 Uiso 1 1 calc R . .
H32C H 0.3740 0.6977 -0.2250 0.147 Uiso 1 1 calc R . .
C33 C 0.4054(6) 0.5227(4) -0.1471(4) 0.0858(17) Uani 1 1 d . . .
H33A H 0.4333 0.5146 -0.0859 0.129 Uiso 1 1 calc R . .
H33B H 0.4568 0.5100 -0.1762 0.129 Uiso 1 1 calc R . .
H33C H 0.3174 0.4772 -0.1884 0.129 Uiso 1 1 calc R . .
C40 C 0.1698(3) 0.7150(3) 0.0478(3) 0.0443(8) Uani 1 1 d . . .
C41 C 0.1532(6) 0.6571(4) 0.1096(4) 0.092(2) Uani 1 1 d . . .
H41A H 0.1113 0.5880 0.0714 0.138 Uiso 1 1 calc R . .
H41B H 0.1023 0.6736 0.1373 0.138 Uiso 1 1 calc R . .
H41C H 0.2355 0.6722 0.1602 0.138 Uiso 1 1 calc R . .
C42 C 0.0409(5) 0.6931(5) -0.0282(4) 0.0862(17) Uani 1 1 d . . .
H42A H 0.0503 0.7217 -0.0746 0.129 Uiso 1 1 calc R . .
H42B H -0.0021 0.7205 0.0009 0.129 Uiso 1 1 calc R . .
H42C H -0.0083 0.6231 -0.0598 0.129 Uiso 1 1 calc R . .
C43 C 0.2348(4) 0.8213(3) 0.1067(4) 0.0692(14) Uani 1 1 d . . .
H43A H 0.3191 0.8370 0.1548 0.104 Uiso 1 1 calc R . .
H43B H 0.1866 0.8372 0.1377 0.104 Uiso 1 1 calc R . .
H43C H 0.2409 0.8586 0.0660 0.104 Uiso 1 1 calc R . .
C50 C 0.6581(4) 0.8350(3) 0.2958(3) 0.0456(8) Uani 1 1 d . . .
C51 C 0.5621(5) 0.7346(4) 0.2226(4) 0.0788(15) Uani 1 1 d . . .
H51A H 0.5057 0.7409 0.1667 0.118 Uiso 1 1 calc R . .
H51B H 0.5135 0.6999 0.2498 0.118 Uiso 1 1 calc R . .
H51C H 0.6059 0.6986 0.2046 0.118 Uiso 1 1 calc R . .
C52 C 0.5895(5) 0.8924(4) 0.3176(4) 0.0817(17) Uani 1 1 d . . .
H52A H 0.6503 0.9579 0.3618 0.123 Uiso 1 1 calc R . .
H52B H 0.5401 0.8612 0.3461 0.123 Uiso 1 1 calc R . .
H52C H 0.5335 0.8953 0.2592 0.123 Uiso 1 1 calc R . .
C53 C 0.7368(5) 0.8233(4) 0.3843(3) 0.0704(13) Uani 1 1 d . . .
H53A H 0.7796 0.7848 0.3693 0.106 Uiso 1 1 calc R . .
H53B H 0.6828 0.7905 0.4089 0.106 Uiso 1 1 calc R . .
H53C H 0.7991 0.8869 0.4319 0.106 Uiso 1 1 calc R . .
C60 C 0.9381(19) 0.9900(11) 0.1368(14) 0.045(3) Uani 0.628(8) 1 d PU B 1
C61 C 0.8574(8) 0.9947(8) 0.0468(6) 0.063(2) Uani 0.628(8) 1 d PU B 1
H61A H 0.7911 0.9301 0.0047 0.094 Uiso 0.628(8) 1 calc PR B 1
H61B H 0.9082 1.0190 0.0165 0.094 Uiso 0.628(8) 1 calc PR B 1
H61C H 0.8195 1.0382 0.0598 0.094 Uiso 0.628(8) 1 calc PR B 1
C62 C 1.0099(10) 0.9310(9) 0.1276(8) 0.072(3) Uani 0.628(8) 1 d PU B 1
H62A H 1.0433 0.9181 0.1857 0.108 Uiso 0.628(8) 1 calc PR B 1
H62B H 1.0793 0.9669 0.1170 0.108 Uiso 0.628(8) 1 calc PR B 1
H62C H 0.9539 0.8699 0.0741 0.108 Uiso 0.628(8) 1 calc PR B 1
C63 C 1.0323(7) 1.0926(5) 0.2106(6) 0.066(2) Uani 0.628(8) 1 d PU B 1
H63A H 0.9877 1.1333 0.2133 0.098 Uiso 0.628(8) 1 calc PR B 1
H63B H 1.0968 1.1207 0.1922 0.098 Uiso 0.628(8) 1 calc PR B 1
H63C H 1.0717 1.0886 0.2728 0.098 Uiso 0.628(8) 1 calc PR B 1
C10A C 0.471(2) 1.141(2) 0.382(2) 0.054(5) Uani 0.398(14) 1 d PU A 2
C11A C 0.3984(12) 1.101(2) 0.2843(10) 0.136(13) Uani 0.398(14) 1 d PU A 2
H11D H 0.4211 1.1491 0.2566 0.203 Uiso 0.398(14) 1 calc PR A 2
H11E H 0.3097 1.0788 0.2686 0.203 Uiso 0.398(14) 1 calc PR A 2
H11F H 0.4133 1.0458 0.2591 0.203 Uiso 0.398(14) 1 calc PR A 2
C12A C 0.445(2) 1.2011(17) 0.4417(16) 0.089(6) Uani 0.398(14) 1 d PU A 2
H12D H 0.4951 1.2097 0.5074 0.134 Uiso 0.398(14) 1 calc PR A 2
H12E H 0.3557 1.1708 0.4246 0.134 Uiso 0.398(14) 1 calc PR A 2
H12F H 0.4657 1.2640 0.4347 0.134 Uiso 0.398(14) 1 calc PR A 2
C13A C 0.4491(17) 1.0478(12) 0.4169(18) 0.118(9) Uani 0.398(14) 1 d PU A 2
H13D H 0.3879 0.9885 0.3623 0.177 Uiso 0.398(14) 1 calc PR A 2
H13E H 0.4177 1.0566 0.4631 0.177 Uiso 0.398(14) 1 calc PR A 2
H13F H 0.5288 1.0432 0.4458 0.177 Uiso 0.398(14) 1 calc PR A 2
C60A C 0.915(3) 0.9650(19) 0.127(3) 0.052(6) Uani 0.372(8) 1 d PU B 2
C61A C 1.0522(12) 0.9879(13) 0.1730(12) 0.062(4) Uani 0.372(8) 1 d PU B 2
H61D H 1.0963 1.0457 0.2305 0.092 Uiso 0.372(8) 1 calc PR B 2
H61E H 1.0867 0.9997 0.1295 0.092 Uiso 0.372(8) 1 calc PR B 2
H61F H 1.0629 0.9334 0.1894 0.092 Uiso 0.372(8) 1 calc PR B 2
C62A C 0.9097(13) 1.0601(10) 0.1028(11) 0.056(3) Uani 0.372(8) 1 d PU B 2
H62D H 0.8220 1.0491 0.0692 0.084 Uiso 0.372(8) 1 calc PR B 2
H62E H 0.9506 1.0724 0.0631 0.084 Uiso 0.372(8) 1 calc PR B 2
H62F H 0.9530 1.1160 0.1618 0.084 Uiso 0.372(8) 1 calc PR B 2
C63A C 0.8534(11) 0.8884(9) 0.0236(8) 0.060(3) Uani 0.372(8) 1 d PU B 2
H63D H 0.8530 0.8267 0.0274 0.089 Uiso 0.372(8) 1 calc PR B 2
H63E H 0.9017 0.9112 -0.0088 0.089 Uiso 0.372(8) 1 calc PR B 2
H63F H 0.7672 0.8797 -0.0116 0.089 Uiso 0.372(8) 1 calc PR B 2
C71 C 0.5368(7) 0.4878(7) 0.6404(7) 0.195(3) Uani 0.775(7) 1 d PG C 2
C72 C 0.6214(10) 0.4685(7) 0.7078(8) 0.195(3) Uani 0.775(7) 1 d PG C 2
H72 H 0.5927 0.4125 0.7221 0.234 Uiso 0.775(7) 1 calc PR C 2
C73 C 0.7481(9) 0.5312(8) 0.7543(7) 0.195(3) Uani 0.775(7) 1 d PG C 2
H73 H 0.8059 0.5180 0.8004 0.234 Uiso 0.775(7) 1 calc PR C 2
C74 C 0.7901(7) 0.6131(7) 0.7334(7) 0.195(3) Uani 0.775(7) 1 d PG C 2
H74 H 0.8767 0.6559 0.7652 0.234 Uiso 0.775(7) 1 calc PR C 2
C75 C 0.7055(10) 0.6324(7) 0.6660(8) 0.195(3) Uani 0.775(7) 1 d PG C 2
H75 H 0.7342 0.6884 0.6517 0.234 Uiso 0.775(7) 1 calc PR C 2
C76 C 0.5788(9) 0.5698(9) 0.6195(6) 0.195(3) Uani 0.775(7) 1 d PG C 2
H76 H 0.5210 0.5829 0.5735 0.234 Uiso 0.775(7) 1 calc PR C 2
C77 C 0.4038(12) 0.4267(12) 0.5837(11) 0.195(3) Uani 0.775(7) 1 d P . .
H77A H 0.3911 0.3636 0.5458 0.292 Uiso 0.775(7) 1 calc PR C 2
H77B H 0.3655 0.4568 0.5418 0.292 Uiso 0.775(7) 1 calc PR C 2
H77C H 0.3648 0.4182 0.6251 0.292 Uiso 0.775(7) 1 calc PR C 2

loop_
_atom_site_aniso_label
_atom_site_aniso_U_11
_atom_site_aniso_U_22
_atom_site_aniso_U_33
_atom_site_aniso_U_23
_atom_site_aniso_U_13
_atom_site_aniso_U_12
Ge1 0.03742(19) 0.03205(19) 0.02578(18) 0.00655(14) 0.01342(15) 0.01217(15)
Ge2 0.03295(18) 0.02437(17) 0.03068(18) 0.00857(14) 0.01377(15) 0.00906(14)
Ge3 0.02938(18) 0.03244(18) 0.02884(18) 0.01211(14) 0.01288(14) 0.01603(14)
Cu1 0.0321(2) 0.0293(2) 0.0255(2) 0.00788(16) 0.01137(16) 0.01271(16)
Cu2 0.0287(2) 0.0255(2) 0.0280(2) 0.00815(15) 0.00959(16) 0.01011(16)
Cl1 0.0348(4) 0.0366(4) 0.0377(4) 0.0164(4) 0.0107(3) 0.0074(3)
Cl2 0.0295(4) 0.0322(4) 0.0298(4) 0.0110(3) 0.0139(3) 0.0147(3)
Si1 0.0557(6) 0.0471(6) 0.0323(5) 0.0014(4) 0.0194(5) 0.0183(5)
Si2 0.0478(6) 0.0258(5) 0.0398(5) 0.0095(4) 0.0192(4) 0.0083(4)
Si3 0.0405(5) 0.0416(5) 0.0385(5) 0.0144(4) 0.0131(4) 0.0253(4)
N1 0.0438(17) 0.0431(17) 0.0345(15) 0.0076(13) 0.0201(13) 0.0173(14)
N2 0.0409(16) 0.0372(15) 0.0265(14) 0.0041(12) 0.0102(12) 0.0124(13)
N3 0.0460(16) 0.0249(13) 0.0412(16) 0.0096(12) 0.0207(14) 0.0133(12)
N4 0.0395(15) 0.0274(14) 0.0389(15) 0.0124(12) 0.0199(13) 0.0094(12)
N5 0.0397(15) 0.0410(16) 0.0358(15) 0.0186(13) 0.0141(13) 0.0226(13)
N6 0.0340(15) 0.0472(17) 0.0417(16) 0.0179(14) 0.0185(13) 0.0242(13)
C1 0.092(4) 0.057(3) 0.098(4) -0.009(3) 0.050(3) 0.027(3)
C2 0.080(4) 0.135(5) 0.037(2) 0.026(3) 0.026(2) 0.036(3)
C3 0.056(2) 0.044(2) 0.052(2) 0.0038(19) 0.018(2) 0.0030(19)
C4 0.089(3) 0.039(2) 0.063(3) 0.023(2) 0.041(3) 0.024(2)
C5 0.047(2) 0.057(2) 0.048(2) 0.0162(19) 0.0079(18) 0.0279(19)
C6 0.073(3) 0.051(2) 0.055(2) 0.014(2) 0.020(2) 0.041(2)
C10 0.070(11) 0.072(7) 0.052(7) 0.015(5) 0.038(7) 0.043(7)
C11 0.055(6) 0.155(14) 0.072(7) 0.008(6) 0.045(6) 0.031(7)
C12 0.052(5) 0.068(5) 0.085(7) 0.015(4) 0.035(5) 0.021(4)
C13 0.055(5) 0.099(8) 0.130(9) 0.064(7) 0.045(6) 0.047(6)
C20 0.0380(19) 0.045(2) 0.0348(19) 0.0066(16) 0.0073(15) 0.0114(16)
C21 0.051(3) 0.084(3) 0.043(2) 0.002(2) 0.004(2) 0.018(2)
C22 0.056(3) 0.048(2) 0.065(3) 0.017(2) 0.021(2) 0.009(2)
C23 0.046(2) 0.058(3) 0.058(3) 0.009(2) 0.017(2) 0.021(2)
C30 0.058(2) 0.0355(19) 0.050(2) 0.0123(16) 0.0313(19) 0.0237(17)
C31 0.068(3) 0.086(4) 0.138(6) -0.013(4) 0.063(4) 0.023(3)
C32 0.149(6) 0.145(6) 0.082(4) 0.067(4) 0.083(4) 0.108(5)
C33 0.133(5) 0.056(3) 0.116(4) 0.035(3) 0.089(4) 0.058(3)
C40 0.047(2) 0.0396(19) 0.049(2) 0.0150(17) 0.0303(18) 0.0127(16)
C41 0.151(6) 0.080(4) 0.120(5) 0.059(4) 0.115(5) 0.061(4)
C42 0.056(3) 0.121(5) 0.076(3) 0.016(3) 0.036(3) 0.039(3)
C43 0.061(3) 0.045(2) 0.102(4) 0.006(2) 0.055(3) 0.016(2)
C50 0.049(2) 0.053(2) 0.042(2) 0.0284(18) 0.0202(17) 0.0242(18)
C51 0.075(3) 0.068(3) 0.069(3) 0.033(3) 0.021(3) 0.011(3)
C52 0.094(4) 0.112(4) 0.119(5) 0.085(4) 0.083(4) 0.072(4)
C53 0.082(3) 0.092(4) 0.064(3) 0.053(3) 0.037(3) 0.048(3)
C60 0.041(8) 0.060(7) 0.068(8) 0.041(6) 0.041(6) 0.030(6)
C61 0.059(5) 0.106(7) 0.055(4) 0.048(5) 0.036(4) 0.049(5)
C62 0.076(7) 0.105(8) 0.078(7) 0.041(5) 0.051(5) 0.065(6)
C63 0.050(4) 0.069(4) 0.075(5) 0.029(4) 0.033(4) 0.016(3)
C10A 0.019(7) 0.045(9) 0.065(10) -0.010(7) 0.021(7) -0.007(7)
C11A 0.037(7) 0.26(4) 0.055(8) 0.005(10) 0.028(6) 0.018(13)
C12A 0.078(11) 0.109(13) 0.086(11) 0.014(9) 0.035(9) 0.064(11)
C13A 0.097(12) 0.087(10) 0.22(3) 0.076(14) 0.117(15) 0.035(10)
C60A 0.033(9) 0.047(10) 0.071(9) 0.018(8) 0.021(8) 0.016(9)
C61A 0.038(6) 0.084(11) 0.071(9) 0.033(7) 0.031(6) 0.025(7)
C62A 0.057(7) 0.068(7) 0.071(9) 0.042(7) 0.045(7) 0.032(7)
C63A 0.065(7) 0.068(7) 0.050(6) 0.018(5) 0.039(5) 0.021(6)
C71 0.151(5) 0.261(9) 0.204(7) 0.125(6) 0.085(5) 0.096(6)
C72 0.151(5) 0.261(9) 0.204(7) 0.125(6) 0.085(5) 0.096(6)
C73 0.151(5) 0.261(9) 0.204(7) 0.125(6) 0.085(5) 0.096(6)
C74 0.151(5) 0.261(9) 0.204(7) 0.125(6) 0.085(5) 0.096(6)
C75 0.151(5) 0.261(9) 0.204(7) 0.125(6) 0.085(5) 0.096(6)
C76 0.151(5) 0.261(9) 0.204(7) 0.125(6) 0.085(5) 0.096(6)
C77 0.151(5) 0.261(9) 0.204(7) 0.125(6) 0.085(5) 0.096(6)

loop_
_atom_type_symbol
_atom_type_description
_atom_type_scat_dispersion_real
_atom_type_scat_dispersion_imag
_atom_type_scat_source
C C 0.0033 0.0016 'International Tables Vol C Tables 4.2.6.8 and 6.1.1.4'
H H 0.0000 0.0000 'International Tables Vol C Tables 4.2.6.8 and 6.1.1.4'
Cl Cl 0.1484 0.1585 'International Tables Vol C Tables 4.2.6.8 and 6.1.1.4'
Cu Cu 0.3201 1.2651 'International Tables Vol C Tables 4.2.6.8 and 6.1.1.4'
N N 0.0061 0.0033 'International Tables Vol C Tables 4.2.6.8 and 6.1.1.4'
Si Si 0.0817 0.0704 'International Tables Vol C Tables 4.2.6.8 and 6.1.1.4'
Ge Ge 0.1547 1.8001 'International Tables Vol C Tables 4.2.6.8 and 6.1.1.4'

loop_
_geom_angle_atom_site_label_1
_geom_angle_atom_site_label_2
_geom_angle_atom_site_label_3
_geom_angle
_geom_angle_site_symmetry_1
_geom_angle_site_symmetry_3
Cu1 Ge1 Si1 169.27(3) . .
N1 Ge1 Cu1 141.19(10) . .
N1 Ge1 Si1 41.30(10) . .
N2 Ge1 Cu1 134.77(9) . .
N2 Ge1 Si1 41.36(9) . .
N2 Ge1 N1 82.60(13) . .
Cu2 Ge2 Cl1 94.60(2) . 2_675
Cu2 Ge2 Si2 166.13(3) . .
Cl1 Ge2 Si2 99.25(3) 2_675 .
N3 Ge2 Cu2 134.75(9) . .
N3 Ge2 Cl1 101.48(9) . 2_675
N3 Ge2 Si2 41.09(9) . .
N3 Ge2 N4 81.96(12) . .
N4 Ge2 Cu2 137.56(9) . .
N4 Ge2 Cl1 97.52(9) . 2_675
N4 Ge2 Si2 41.09(9) . .
Cu1 Ge3 Si3 147.88(3) . .
Cu2 Ge3 Cu1 62.910(15) . .
Cu2 Ge3 Si3 149.17(3) . .
N5 Ge3 Cu1 129.37(9) . .
N5 Ge3 Cu2 129.02(9) . .
N5 Ge3 Si3 41.07(9) . .
N6 Ge3 Cu1 128.88(9) . .
N6 Ge3 Cu2 132.54(9) . .
N6 Ge3 Si3 41.26(9) . .
N6 Ge3 N5 82.31(12) . .
Ge1 Cu1 Ge3 108.127(18) . .
Ge1 Cu1 Cu2 137.87(2) . .
Ge1 Cu1 Cl2 110.29(2) . .
Ge3 Cu1 Cu2 57.236(15) . .
Cl1 Cu1 Ge1 105.42(3) . .
Cl1 Cu1 Ge3 112.02(3) . .
Cl1 Cu1 Cu2 116.70(3) . .
Cl1 Cu1 Cl2 107.21(3) . .
Cl2 Cu1 Ge3 113.47(2) . .
Cl2 Cu1 Cu2 57.62(2) . .
Ge2 Cu2 Ge3 114.438(19) . .
Ge2 Cu2 Cu1 152.53(2) . .
Ge2 Cu2 Cl2 114.21(3) . .
Ge2 Cu2 Cl2 104.33(2) . 2_675
Ge3 Cu2 Cu1 59.854(15) . .
Ge3 Cu2 Cl2 110.04(2) . 2_675
Cl2 Cu2 Ge3 115.97(2) . .
Cl2 Cu2 Cu1 102.62(2) 2_675 .
Cl2 Cu2 Cu1 57.56(2) . .
Cl2 Cu2 Cl2 95.31(3) . 2_675
Cu1 Cl1 Ge2 107.26(3) . 2_675
Cu1 Cl2 Cu2 98.15(3) . 2_675
Cu1 Cl2 Cu2 64.81(2) . .
Cu2 Cl2 Cu2 84.69(3) . 2_675
N1 Si1 Ge1 44.23(9) . .
N1 Si1 N2 88.30(13) . .
N1 Si1 C1 113.8(2) . .
N1 Si1 C2 114.9(2) . .
N2 Si1 Ge1 44.14(9) . .
N2 Si1 C1 113.6(2) . .
N2 Si1 C2 114.7(2) . .
C1 Si1 Ge1 122.1(2) . .
C1 Si1 C2 110.2(3) . .
C2 Si1 Ge1 127.7(2) . .
N3 Si2 Ge2 44.60(9) . .
N3 Si2 C3 113.73(17) . .
N3 Si2 C4 115.00(19) . .
N4 Si2 Ge2 44.80(9) . .
N4 Si2 N3 89.14(13) . .
N4 Si2 C3 115.60(19) . .
N4 Si2 C4 114.01(17) . .
C3 Si2 Ge2 122.02(15) . .
C3 Si2 C4 108.5(2) . .
C4 Si2 Ge2 129.44(15) . .
N5 Si3 Ge3 44.37(9) . .
N5 Si3 N6 88.39(13) . .
N5 Si3 C5 114.37(17) . .
N5 Si3 C6 115.20(19) . .
N6 Si3 Ge3 44.04(9) . .
N6 Si3 C5 114.41(18) . .
N6 Si3 C6 114.36(18) . .
C5 Si3 Ge3 126.22(13) . .
C6 Si3 Ge3 124.72(14) . .
C6 Si3 C5 109.05(19) . .
Si1 N1 Ge1 94.47(14) . .
C10 N1 Ge1 128.4(9) . .
C10 N1 Si1 137.0(9) . .
C10 N1 C10A 5(2) . .
C10A N1 Ge1 132.4(13) . .
C10A N1 Si1 132.7(12) . .
Si1 N2 Ge1 94.50(14) . .
C20 N2 Ge1 129.2(2) . .
C20 N2 Si1 135.1(2) . .
Si2 N3 Ge2 94.30(13) . .
C30 N3 Ge2 129.5(2) . .
C30 N3 Si2 135.3(2) . .
Si2 N4 Ge2 94.11(13) . .
C40 N4 Ge2 130.3(2) . .
C40 N4 Si2 134.5(2) . .
Si3 N5 Ge3 94.56(13) . .
C50 N5 Ge3 131.5(2) . .
C50 N5 Si3 132.7(2) . .
Si3 N6 Ge3 94.70(13) . .
C60 N6 Ge3 132.0(7) . .
C60 N6 Si3 132.9(8) . .
C60A N6 Ge3 133.5(17) . .
C60A N6 Si3 130.9(17) . .
C60A N6 C60 12.7(17) . .
N1 C10 C11 110.4(16) . .
N1 C10 C12 115.2(16) . .
N1 C10 C13 105.7(15) . .
C11 C10 C12 112.3(17) . .
C11 C10 C13 107.4(16) . .
C12 C10 C13 105.2(15) . .
N2 C20 C21 109.0(3) . .
N2 C20 C22 110.0(3) . .
N2 C20 C23 109.6(3) . .
C21 C20 C22 108.8(4) . .
C23 C20 C21 109.6(4) . .
C23 C20 C22 109.8(3) . .
N3 C30 C31 110.3(3) . .
N3 C30 C32 109.5(3) . .
N3 C30 C33 109.4(3) . .
C31 C30 C32 108.6(5) . .
C31 C30 C33 111.2(4) . .
C33 C30 C32 107.7(4) . .
N4 C40 C41 110.0(3) . .
N4 C40 C42 110.2(3) . .
N4 C40 C43 109.9(3) . .
C41 C40 C42 108.7(4) . .
C43 C40 C41 109.5(4) . .
C43 C40 C42 108.4(4) . .
N5 C50 C51 109.2(3) . .
N5 C50 C52 110.1(3) . .
N5 C50 C53 110.3(3) . .
C52 C50 C51 109.0(4) . .
C53 C50 C51 108.3(4) . .
C53 C50 C52 109.9(4) . .
N6 C60 C63 107.2(13) . .
C61 C60 N6 108.0(13) . .
C61 C60 C62 114.9(14) . .
C61 C60 C63 111.0(11) . .
C62 C60 N6 106.8(11) . .
C62 C60 C63 108.7(14) . .
C11A C10A N1 110(2) . .
C11A C10A C12A 123(3) . .
C11A C10A C13A 104(2) . .
C12A C10A N1 114.6(19) . .
C12A C10A C13A 101(2) . .
C13A C10A N1 100(2) . .
N6 C60A C61A 116(3) . .
N6 C60A C62A 111(3) . .
N6 C60A C63A 115(2) . .
C61A C60A C62A 105(2) . .
C61A C60A C63A 108(3) . .
C63A C60A C62A 101(2) . .
C72 C71 C76 120.0 . .
C72 C71 C77 125.7(10) . .
C76 C71 C77 114.2(10) . .
C73 C72 C71 120.0 . .
C74 C73 C72 120.0 . .
C73 C74 C75 120.0 . .
C76 C75 C74 120.0 . .
C75 C76 C71 120.0 . .

loop_
_geom_bond_atom_site_label_1
_geom_bond_atom_site_label_2
_geom_bond_distance
_geom_bond_site_symmetry_2
Ge1 Cu1 2.3238(5) .
Ge1 Si1 2.6206(10) .
Ge1 N1 1.834(3) .
Ge1 N2 1.831(3) .
Ge2 Cu2 2.3170(5) .
Ge2 Cl1 2.5773(9) 2_675
Ge2 Si2 2.6268(10) .
Ge2 N3 1.850(3) .
Ge2 N4 1.856(3) .
Ge3 Cu1 2.4459(5) .
Ge3 Cu2 2.3784(5) .
Ge3 Si3 2.6284(10) .
Ge3 N5 1.844(3) .
Ge3 N6 1.833(3) .
Cu1 Cu2 2.5181(6) .
Cu1 Cl1 2.2993(9) .
Cu1 Cl2 2.3485(8) .
Cu2 Cl2 2.4510(8) 2_675
Cu2 Cl2 2.3501(8) .
Cl1 Ge2 2.5773(9) 2_675
Cl2 Cu2 2.4510(8) 2_675
Si1 N1 1.735(3) .
Si1 N2 1.737(3) .
Si1 C1 1.849(5) .
Si1 C2 1.856(5) .
Si2 N3 1.731(3) .
Si2 N4 1.731(3) .
Si2 C3 1.870(4) .
Si2 C4 1.876(4) .
Si3 N5 1.732(3) .
Si3 N6 1.739(3) .
Si3 C5 1.859(4) .
Si3 C6 1.857(4) .
N1 C10 1.42(2) .
N1 C10A 1.55(3) .
N2 C20 1.466(5) .
N3 C30 1.462(4) .
N4 C40 1.456(4) .
N5 C50 1.469(4) .
N6 C60 1.52(2) .
N6 C60A 1.35(5) .
C10 C11 1.49(2) .
C10 C12 1.48(2) .
C10 C13 1.65(3) .
C20 C21 1.525(5) .
C20 C22 1.529(6) .
C20 C23 1.512(5) .
C30 C31 1.490(6) .
C30 C32 1.548(7) .
C30 C33 1.520(6) .
C40 C41 1.516(6) .
C40 C42 1.523(7) .
C40 C43 1.509(5) .
C50 C51 1.531(6) .
C50 C52 1.509(6) .
C50 C53 1.512(5) .
C60 C61 1.49(2) .
C60 C62 1.51(2) .
C60 C63 1.551(17) .
C10A C11A 1.39(4) .
C10A C12A 1.41(4) .
C10A C13A 1.66(4) .
C60A C61A 1.50(4) .
C60A C62A 1.63(4) .
C60A C63A 1.58(4) .
C71 C72 1.3900 .
C71 C76 1.3900 .
C71 C77 1.448(14) .
C72 C73 1.3900 .
C73 C74 1.3900 .
C74 C75 1.3900 .
C75 C76 1.3900 .
